data_7234372
loop_
_publ_author_name
'Wei-Hua Ning'
'Lu Zhai'
'Jian-Lan Liu'
'Xiao-Ming Ren'
'Katsuya Ichihashi'
'Sadafumi Nishihara'
'Katsuya Inoue'

_publ_section_title
;
 Multiple structural transformations coupled with switchable magnetic and
 dielectric responses in an amphidynamic crystal of
 4'-tert-butylbenzylpyridinium bis(maleonitriledithiolate)nickelate
;
_journal_name_full 'Journal of Materials Chemistry C'
_journal_page_first 7906
_journal_page_last 7915
_journal_paper_doi 10.1039/C5TC00676G
_journal_volume 3
_journal_year 2015
_chemical_formula_sum 'C24 H20 N5 Ni S4'
_chemical_formula_weight 565.38
_space_group_IT_number 2
_space_group_name_Hall '-P 1'
_space_group_name_H-M_alt 'P -1'
_symmetry_cell_setting triclinic
_symmetry_space_group_name_H-M 'P -1'
_atom_sites_solution_hydrogens geom
_atom_sites_solution_primary direct
_atom_sites_solution_secondary difmap
_cell_angle_alpha 72.801(7)
_cell_angle_beta 80.517(6)
_cell_angle_gamma 72.197(6)
_cell_formula_units_Z 2
_cell_length_a 9.2268(6)
_cell_length_b 11.9210(9)
_cell_length_c 13.1309(10)
_cell_measurement_temperature 250(2)
_cell_volume 1309.25(18)
_computing_structure_refinement 'SHELXL-97 (Sheldrick, 1997)'
_computing_structure_solution 'SHELXS-97 (Sheldrick, 1990)'
_diffrn_ambient_temperature 250(2)
_diffrn_measured_fraction_theta_full 0.977
_diffrn_measured_fraction_theta_max 0.977
_diffrn_radiation_monochromator graphite
_diffrn_radiation_source 'fine-focus sealed tube'
_diffrn_radiation_type CuK\a
_diffrn_radiation_wavelength 1.54178
_diffrn_reflns_av_R_equivalents 0.0293
_diffrn_reflns_av_sigmaI/netI 0.0374
_diffrn_reflns_limit_h_max 11
_diffrn_reflns_limit_h_min -11
_diffrn_reflns_limit_k_max 14
_diffrn_reflns_limit_k_min -14
_diffrn_reflns_limit_l_max 15
_diffrn_reflns_limit_l_min -16
_diffrn_reflns_number 8600
_diffrn_reflns_theta_full 70.74
_diffrn_reflns_theta_max 70.74
_diffrn_reflns_theta_min 3.54
_exptl_absorpt_coefficient_mu 4.228
_exptl_absorpt_correction_T_max 0.530
_exptl_absorpt_correction_T_min 0.417
_exptl_absorpt_correction_type multi-scan
_exptl_absorpt_process_details 'SADABS; Bruker, 2000'
_exptl_crystal_colour black
_exptl_crystal_density_diffrn 1.434
_exptl_crystal_density_method 'not measured'
_exptl_crystal_description block
_exptl_crystal_F_000 582.0
_exptl_crystal_preparation 'Magnetic properties'
_exptl_crystal_recrystallization_method 'Re-crystallisation from solvent: '
_exptl_crystal_size_max 0.25
_exptl_crystal_size_mid 0.20
_exptl_crystal_size_min 0.15
_refine_diff_density_max 0.455
_refine_diff_density_min -0.808
_refine_diff_density_rms 0.142
_refine_ls_extinction_method none
_refine_ls_goodness_of_fit_ref 1.057
_refine_ls_hydrogen_treatment mixed
_refine_ls_matrix_type full
_refine_ls_number_parameters 341
_refine_ls_number_reflns 4922
_refine_ls_number_restraints 0
_refine_ls_restrained_S_all 1.057
_refine_ls_R_factor_all 0.0701
_refine_ls_R_factor_gt 0.0611
_refine_ls_shift/su_max 0.024
_refine_ls_shift/su_mean 0.004
_refine_ls_structure_factor_coef Fsqd
_refine_ls_weighting_details 'calc w=1/[\s^2^(Fo^2^)+(0.0994P)^2^+0.4027P] where P=(Fo^2^+2Fc^2^)/3'
_refine_ls_weighting_scheme calc
_refine_ls_wR_factor_gt 0.1539
_refine_ls_wR_factor_ref 0.1664
_reflns_number_gt 4063
_reflns_number_total 4922
_reflns_threshold_expression >2sigma(I)
_cod_data_source_file J-Mater-Chem-C-2015-3-7906.cif
_cod_data_source_block 5
_cod_original_cell_volume 1309.25(16)
_cod_database_code 7234372

loop_
_symmetry_equiv_pos_as_xyz
'x, y, z'
'-x, -y, -z'

loop_
_atom_site_label
_atom_site_type_symbol
_atom_site_fract_x
_atom_site_fract_y
_atom_site_fract_z
_atom_site_U_iso_or_equiv
_atom_site_adp_type
_atom_site_occupancy
_atom_site_symmetry_multiplicity
_atom_site_calc_flag
_atom_site_refinement_flags
_atom_site_disorder_assembly
_atom_site_disorder_group
Ni1 Ni 0.60325(6) 0.04820(4) 0.60139(4) 0.04191(19) Uani 1 1 d . . .
S1 S 0.41905(9) 0.09137(7) 0.71850(6) 0.0474(2) Uani 1 1 d . . .
S2 S 0.72481(11) -0.10931(8) 0.71414(7) 0.0577(2) Uani 1 1 d . . .
S3 S 0.48287(9) 0.20293(7) 0.48550(6) 0.0494(2) Uani 1 1 d . . .
S4 S 0.78583(10) -0.00031(8) 0.48563(7) 0.0541(2) Uani 1 1 d . . .
N1 N 0.2927(5) -0.0186(3) 1.0028(3) 0.0749(9) Uani 1 1 d . . .
N2 N 0.6850(6) -0.2926(4) 0.9937(3) 0.1028(15) Uani 1 1 d . . .
N3 N 0.5109(5) 0.3635(3) 0.1972(3) 0.0742(9) Uani 1 1 d . . .
N4 N 0.9098(5) 0.0776(4) 0.2011(3) 0.0795(10) Uani 1 1 d . . .
N5 N 0.2271(4) 0.7413(3) 0.1490(2) 0.0525(7) Uani 1 1 d . . .
C1 C 0.3723(5) -0.0223(3) 0.9268(3) 0.0554(8) Uani 1 1 d . . .
C2 C 0.4720(4) -0.0246(3) 0.8316(2) 0.0474(7) Uani 1 1 d . . .
C3 C 0.6055(4) -0.1137(3) 0.8292(3) 0.0519(8) Uani 1 1 d . . .
C4 C 0.6500(5) -0.2134(4) 0.9214(3) 0.0677(10) Uani 1 1 d . . .
C5 C 0.5496(4) 0.2888(3) 0.2734(3) 0.0561(8) Uani 1 1 d . . .
C6 C 0.5973(4) 0.1979(3) 0.3691(2) 0.0459(7) Uani 1 1 d . . .
C7 C 0.7308(4) 0.1071(3) 0.3691(3) 0.0474(7) Uani 1 1 d . . .
C8 C 0.8292(4) 0.0931(3) 0.2747(3) 0.0569(8) Uani 1 1 d . . .
C9 C 0.3055(5) 0.6449(4) 0.1135(3) 0.0669(10) Uani 1 1 d . . .
H9 H 0.4021 0.6019 0.1364 0.080 Uiso 1 1 calc R . .
C10 C 0.2477(6) 0.6075(4) 0.0447(3) 0.0795(13) Uani 1 1 d . . .
H10 H 0.3033 0.5389 0.0213 0.095 Uiso 1 1 calc R . .
C11 C 0.1067(7) 0.6721(5) 0.0103(3) 0.0807(14) Uani 1 1 d . . .
H11 H 0.0653 0.6484 -0.0373 0.097 Uiso 1 1 calc R . .
C12 C 0.0272(5) 0.7714(4) 0.0463(3) 0.0704(10) Uani 1 1 d . . .
H12 H -0.0689 0.8162 0.0236 0.085 Uiso 1 1 calc R . .
C13 C 0.0896(5) 0.8049(3) 0.1159(3) 0.0591(8) Uani 1 1 d . . .
H13 H 0.0355 0.8728 0.1406 0.071 Uiso 1 1 calc R . .
C14 C 0.2916(6) 0.7778(4) 0.2273(3) 0.0768(13) Uani 1 1 d . . .
H14A H 0.2538 0.8655 0.2170 0.092 Uiso 1 1 calc R . .
H14B H 0.4020 0.7574 0.2146 0.092 Uiso 1 1 calc R . .
C15 C 0.2485(5) 0.7144(3) 0.3410(3) 0.0604(10) Uani 1 1 d . . .
C16 C 0.3322(5) 0.5986(4) 0.3890(3) 0.0697(11) Uani 1 1 d . . .
H16 H 0.4181 0.5596 0.3518 0.084 Uiso 1 1 calc R . .
C17 C 0.2892(5) 0.5394(4) 0.4930(3) 0.0646(9) Uani 1 1 d . . .
H17 H 0.3470 0.4611 0.5241 0.078 Uiso 1 1 calc R . .
C18 C 0.1623(4) 0.5945(3) 0.5507(2) 0.0455(7) Uani 1 1 d . A .
C19 C 0.0859(6) 0.7104(3) 0.5029(3) 0.0778(13) Uani 1 1 d . . .
H19 H 0.0024 0.7518 0.5403 0.093 Uiso 1 1 calc R . .
C20 C 0.1297(7) 0.7689(3) 0.3985(3) 0.0847(15) Uani 1 1 d . . .
H20 H 0.0743 0.8483 0.3682 0.102 Uiso 1 1 calc R . .
C21 C 0.1101(4) 0.5285(3) 0.6638(2) 0.0499(7) Uani 1 1 d . . .
C22 C -0.0647(9) 0.5407(8) 0.6647(6) 0.079(2) Uani 0.653(11) 1 d P A 1
H22A H -0.0788 0.5020 0.6140 0.118 Uiso 0.653(11) 1 calc PR A 1
H22B H -0.1199 0.6255 0.6457 0.118 Uiso 0.653(11) 1 calc PR A 1
H22C H -0.1020 0.5022 0.7349 0.118 Uiso 0.653(11) 1 calc PR A 1
C23 C 0.1219(14) 0.5957(10) 0.7432(6) 0.099(5) Uani 0.653(11) 1 d P A 1
H23A H 0.0675 0.5671 0.8101 0.148 Uiso 0.653(11) 1 calc PR A 1
H23B H 0.0782 0.6817 0.7155 0.148 Uiso 0.653(11) 1 calc PR A 1
H23C H 0.2273 0.5805 0.7540 0.148 Uiso 0.653(11) 1 calc PR A 1
C24 C 0.1864(12) 0.3986(6) 0.6944(7) 0.097(4) Uani 0.653(11) 1 d P A 1
H24A H 0.1372 0.3607 0.7602 0.146 Uiso 0.653(11) 1 calc PR A 1
H24B H 0.2915 0.3868 0.7039 0.146 Uiso 0.653(11) 1 calc PR A 1
H24C H 0.1808 0.3624 0.6393 0.146 Uiso 0.653(11) 1 calc PR A 1
C22' C 0.264(2) 0.462(2) 0.7285(11) 0.123(10) Uani 0.347(11) 1 d P A 2
H22D H 0.2363 0.4228 0.8010 0.185 Uiso 0.347(11) 1 calc PR A 2
H22E H 0.3134 0.5226 0.7281 0.185 Uiso 0.347(11) 1 calc PR A 2
H22F H 0.3322 0.4029 0.6944 0.185 Uiso 0.347(11) 1 calc PR A 2
C23' C 0.070(2) 0.4151(15) 0.6527(10) 0.093(6) Uani 0.347(11) 1 d P A 2
H23D H 0.1536 0.3694 0.6146 0.140 Uiso 0.347(11) 1 calc PR A 2
H23E H -0.0198 0.4416 0.6142 0.140 Uiso 0.347(11) 1 calc PR A 2
H23F H 0.0505 0.3644 0.7226 0.140 Uiso 0.347(11) 1 calc PR A 2
C24' C -0.003(5) 0.592(2) 0.7231(16) 0.28(3) Uani 0.347(11) 1 d P A 2
H24D H -0.0704 0.5425 0.7599 0.413 Uiso 0.347(11) 1 calc PR A 2
H24E H -0.0596 0.6654 0.6767 0.413 Uiso 0.347(11) 1 calc PR A 2
H24F H 0.0413 0.6120 0.7742 0.413 Uiso 0.347(11) 1 calc PR A 2

loop_
_atom_site_aniso_label
_atom_site_aniso_U_11
_atom_site_aniso_U_22
_atom_site_aniso_U_33
_atom_site_aniso_U_23
_atom_site_aniso_U_13
_atom_site_aniso_U_12
Ni1 0.0462(3) 0.0356(3) 0.0442(3) -0.0105(2) -0.0108(2) -0.0077(2)
S1 0.0504(4) 0.0392(4) 0.0468(4) -0.0061(3) -0.0072(3) -0.0072(3)
S2 0.0590(5) 0.0470(5) 0.0573(5) -0.0109(4) -0.0175(4) 0.0034(4)
S3 0.0512(4) 0.0406(4) 0.0497(4) -0.0088(3) -0.0084(3) -0.0035(3)
S4 0.0514(5) 0.0487(5) 0.0537(5) -0.0129(3) -0.0070(4) -0.0006(3)
N1 0.092(3) 0.074(2) 0.0593(19) -0.0100(16) 0.0039(18) -0.037(2)
N2 0.153(4) 0.068(2) 0.083(3) 0.017(2) -0.061(3) -0.032(3)
N3 0.087(2) 0.0603(19) 0.0643(19) 0.0046(16) -0.0185(18) -0.0182(18)
N4 0.083(2) 0.080(2) 0.069(2) -0.0207(18) 0.0144(19) -0.022(2)
N5 0.0686(18) 0.0533(16) 0.0385(13) -0.0022(11) -0.0041(12) -0.0306(14)
C1 0.071(2) 0.0494(18) 0.0477(18) -0.0057(14) -0.0088(16) -0.0246(17)
C2 0.066(2) 0.0388(15) 0.0429(15) -0.0061(12) -0.0135(14) -0.0216(14)
C3 0.069(2) 0.0431(16) 0.0474(17) -0.0058(13) -0.0231(15) -0.0176(15)
C4 0.088(3) 0.052(2) 0.064(2) -0.0043(18) -0.034(2) -0.0157(19)
C5 0.063(2) 0.0465(18) 0.058(2) -0.0087(16) -0.0100(16) -0.0155(16)
C6 0.0573(18) 0.0421(16) 0.0449(15) -0.0103(12) -0.0073(13) -0.0221(14)
C7 0.0553(18) 0.0449(16) 0.0477(16) -0.0132(13) -0.0041(14) -0.0205(14)
C8 0.062(2) 0.0504(19) 0.0563(19) -0.0100(15) -0.0037(17) -0.0160(16)
C9 0.069(2) 0.061(2) 0.059(2) -0.0040(17) -0.0064(18) -0.0096(18)
C10 0.111(4) 0.064(2) 0.060(2) -0.0270(19) 0.007(2) -0.017(2)
C11 0.125(4) 0.091(3) 0.0453(19) -0.019(2) -0.012(2) -0.054(3)
C12 0.069(2) 0.078(3) 0.061(2) -0.0052(19) -0.0181(18) -0.020(2)
C13 0.072(2) 0.0508(19) 0.0548(19) -0.0153(15) 0.0035(17) -0.0197(17)
C14 0.120(4) 0.081(3) 0.0502(19) -0.0011(18) -0.015(2) -0.069(3)
C15 0.090(3) 0.063(2) 0.0450(17) -0.0082(15) -0.0115(17) -0.046(2)
C16 0.056(2) 0.095(3) 0.0493(19) -0.0074(19) -0.0080(16) -0.017(2)
C17 0.061(2) 0.066(2) 0.0516(19) -0.0015(16) -0.0121(16) -0.0047(18)
C18 0.0617(19) 0.0403(15) 0.0411(15) -0.0111(12) -0.0104(13) -0.0198(14)
C19 0.110(4) 0.043(2) 0.055(2) -0.0115(16) 0.000(2) 0.010(2)
C20 0.141(4) 0.0364(18) 0.057(2) 0.0001(16) -0.012(3) -0.006(2)
C21 0.067(2) 0.0467(17) 0.0417(15) -0.0088(13) -0.0075(14) -0.0242(15)
C22 0.076(4) 0.102(6) 0.068(4) -0.013(4) -0.001(3) -0.051(4)
C23 0.176(11) 0.118(8) 0.045(3) -0.014(4) -0.021(5) -0.100(9)
C24 0.123(8) 0.050(4) 0.078(5) 0.012(3) 0.016(5) -0.005(4)
C22' 0.120(14) 0.20(2) 0.051(7) 0.035(10) -0.043(8) -0.092(16)
C23' 0.158(17) 0.095(11) 0.052(7) 0.007(6) -0.026(8) -0.087(12)
C24' 0.43(6) 0.104(19) 0.069(14) 0.033(12) 0.11(2) 0.13(3)

loop_
_atom_type_symbol
_atom_type_description
_atom_type_scat_dispersion_real
_atom_type_scat_dispersion_imag
_atom_type_scat_source
C C 0.0181 0.0091 'International Tables Vol C Tables 4.2.6.8 and 6.1.1.4'
H H 0.0000 0.0000 'International Tables Vol C Tables 4.2.6.8 and 6.1.1.4'
N N 0.0311 0.0180 'International Tables Vol C Tables 4.2.6.8 and 6.1.1.4'
S S 0.3331 0.5567 'International Tables Vol C Tables 4.2.6.8 and 6.1.1.4'
Ni Ni -3.0029 0.5091 'International Tables Vol C Tables 4.2.6.8 and 6.1.1.4'

loop_
_geom_angle_atom_site_label_1
_geom_angle_atom_site_label_2
_geom_angle_atom_site_label_3
_geom_angle
_geom_angle_site_symmetry_1
_geom_angle_site_symmetry_3
S4 Ni1 S1 178.23(4) . .
S4 Ni1 S2 86.49(4) . .
S1 Ni1 S2 92.53(4) . .
S4 Ni1 S3 92.39(4) . .
S1 Ni1 S3 88.56(3) . .
S2 Ni1 S3 178.45(4) . .
C2 S1 Ni1 103.21(13) . .
C3 S2 Ni1 103.57(12) . .
C6 S3 Ni1 103.62(12) . .
C7 S4 Ni1 103.70(12) . .
C9 N5 C13 120.1(3) . .
C9 N5 C14 120.1(4) . .
C13 N5 C14 119.8(3) . .
N1 C1 C2 178.9(4) . .
C3 C2 C1 122.0(3) . .
C3 C2 S1 120.4(3) . .
C1 C2 S1 117.6(3) . .
C2 C3 C4 121.5(4) . .
C2 C3 S2 120.2(2) . .
C4 C3 S2 118.3(3) . .
N2 C4 C3 179.5(4) . .
N3 C5 C6 178.9(4) . .
C7 C6 C5 121.3(3) . .
C7 C6 S3 120.0(2) . .
C5 C6 S3 118.7(3) . .
C6 C7 C8 123.5(3) . .
C6 C7 S4 120.2(2) . .
C8 C7 S4 116.2(3) . .
N4 C8 C7 177.5(4) . .
N5 C9 C10 121.4(4) . .
C9 C10 C11 119.0(4) . .
C12 C11 C10 119.4(4) . .
C11 C12 C13 119.5(4) . .
N5 C13 C12 120.7(4) . .
N5 C14 C15 111.3(3) . .
C20 C15 C16 117.9(3) . .
C20 C15 C14 121.3(4) . .
C16 C15 C14 120.9(4) . .
C15 C16 C17 120.5(4) . .
C18 C17 C16 121.3(4) . .
C19 C18 C17 116.7(3) . .
C19 C18 C21 121.4(3) . .
C17 C18 C21 121.9(3) . .
C18 C19 C20 121.4(4) . .
C15 C20 C19 122.0(4) . .
C24' C21 C24 126.5(9) . .
C24' C21 C23 51(2) . .
C24 C21 C23 113.3(6) . .
C24' C21 C18 119.7(8) . .
C24 C21 C18 113.8(4) . .
C23 C21 C18 109.3(4) . .
C24' C21 C23' 111(2) . .
C24 C21 C23' 47.8(7) . .
C23 C21 C23' 144.2(6) . .
C18 C21 C23' 106.4(5) . .
C24' C21 C22 56(2) . .
C24 C21 C22 106.6(6) . .
C23 C21 C22 106.1(6) . .
C18 C21 C22 107.1(4) . .
C23' C21 C22 63.9(8) . .
C24' C21 C22' 110.8(19) . .
C24 C21 C22' 53.0(9) . .
C23 C21 C22' 67.7(9) . .
C18 C21 C22' 106.4(6) . .
C23' C21 C22' 100.7(11) . .
C22 C21 C22' 145.9(6) . .

loop_
_geom_bond_atom_site_label_1
_geom_bond_atom_site_label_2
_geom_bond_distance
_geom_bond_site_symmetry_2
Ni1 S4 2.1362(10) .
Ni1 S1 2.1425(9) .
Ni1 S2 2.1427(9) .
Ni1 S3 2.1438(9) .
S1 C2 1.723(3) .
S2 C3 1.714(4) .
S3 C6 1.714(3) .
S4 C7 1.714(3) .
N1 C1 1.141(5) .
N2 C4 1.132(5) .
N3 C5 1.148(5) .
N4 C8 1.144(5) .
N5 C9 1.326(5) .
N5 C13 1.331(5) .
N5 C14 1.493(4) .
C1 C2 1.426(5) .
C2 C3 1.361(5) .
C3 C4 1.437(5) .
C5 C6 1.426(5) .
C6 C7 1.368(5) .
C7 C8 1.431(5) .
C9 C10 1.358(6) .
C10 C11 1.366(7) .
C11 C12 1.360(7) .
C12 C13 1.361(5) .
C14 C15 1.510(5) .
C15 C20 1.332(6) .
C15 C16 1.375(6) .
C16 C17 1.394(5) .
C17 C18 1.382(5) .
C18 C19 1.355(5) .
C18 C21 1.536(4) .
C19 C20 1.397(6) .
C21 C24' 1.364(18) .
C21 C24 1.455(7) .
C21 C23 1.524(7) .
C21 C23' 1.559(12) .
C21 C22 1.573(8) .
C21 C22' 1.635(16) .
